data_4026882
loop_
_publ_author_name
'Jens Cordes'
'Frederick Calo'
'Katie Anderson'
'Toni Pfaffeneder'
'Sylvain Laclef'
'Andrew J. P. White'
'Anthony G. M. Barrett'

_publ_section_title
;
 Total Syntheses of Angelicoin A, Hericenone J, and Hericenol A via
 Migratory Prenyl- and Geranylation-Aromatization Sequences
;
_journal_name_full 'Journal of Organic Chemistry'
_journal_page_first 652
_journal_page_last 657
_journal_paper_doi 10.1021/jo202354j
_journal_volume 77
_journal_year 2012
_chemical_formula_moiety 'C19 H24 O4'
_chemical_formula_sum 'C19 H24 O4'
_chemical_formula_weight 316.38
_chemical_name_systematic
; 
 ? 
;
_space_group_IT_number 14
_symmetry_cell_setting monoclinic
_symmetry_space_group_name_Hall '-P 2ybc'
_symmetry_space_group_name_H-M 'P 1 21/c 1'
_atom_sites_solution_hydrogens geom
_atom_sites_solution_primary direct
_atom_sites_solution_secondary difmap
_audit_creation_method SHELXL-97
_cell_angle_alpha 90.00
_cell_angle_beta 97.213(3)
_cell_angle_gamma 90.00
_cell_formula_units_Z 4
_cell_length_a 7.8863(2)
_cell_length_b 23.7456(5)
_cell_length_c 9.0571(2)
_cell_measurement_reflns_used 5745
_cell_measurement_temperature 173
_cell_measurement_theta_max 32.6151
_cell_measurement_theta_min 3.1119
_cell_volume 1682.65(7)
_computing_cell_refinement 'CrysAlis RED, Oxford Diffraction Ltd'
_computing_data_collection 'CrysAlis CCD, Oxford Diffraction Ltd'
_computing_data_reduction 'CrysAlis RED, Oxford Diffraction Ltd'
_computing_molecular_graphics 'Bruker SHELXTL'
_computing_publication_material 'Bruker SHELXTL'
_computing_structure_refinement 'SHELXL-97 (Sheldrick, 1997)'
_computing_structure_solution 'SHELXS-97 (Sheldrick, 1990)'
_diffrn_ambient_temperature 173
_diffrn_detector_area_resol_mean 15.9825
_diffrn_measured_fraction_theta_full 0.980
_diffrn_measured_fraction_theta_max 0.921
_diffrn_measurement_device_type 'OD Xcalibur 3'
_diffrn_measurement_method 'omega scans'
_diffrn_radiation_monochromator graphite
_diffrn_radiation_source 'Enhance (Mo) x-ray Source'
_diffrn_radiation_type MoK\a
_diffrn_radiation_wavelength 0.71073
_diffrn_reflns_av_R_equivalents 0.0202
_diffrn_reflns_av_sigmaI/netI 0.0247
_diffrn_reflns_limit_h_max 11
_diffrn_reflns_limit_h_min -8
_diffrn_reflns_limit_k_max 35
_diffrn_reflns_limit_k_min -32
_diffrn_reflns_limit_l_max 12
_diffrn_reflns_limit_l_min -13
_diffrn_reflns_number 18040
_diffrn_reflns_theta_full 31.50
_diffrn_reflns_theta_max 32.69
_diffrn_reflns_theta_min 3.12
_exptl_absorpt_coefficient_mu 0.086
_exptl_absorpt_correction_T_max 0.985
_exptl_absorpt_correction_T_min 0.972
_exptl_absorpt_correction_type analytical
_exptl_absorpt_process_details
; 
CrysAlisPro, Agilent Technologies, 
Version 1.171.35.15 (release 03-08-2011 CrysAlis171 .NET) 
(compiled Aug  3 2011,13:03:54) 
Analytical numeric absorption correction using a multifaceted crystal 
model based on expressions derived by R.C. Clark & J.S. Reid. 
(Clark, R. C. & Reid, J. S. (1995). Acta Cryst. A51, 887-897) 
;
_exptl_crystal_colour Colourless
_exptl_crystal_density_diffrn 1.249
_exptl_crystal_description tablets
_exptl_crystal_F_000 680
_exptl_crystal_size_max 0.42
_exptl_crystal_size_mid 0.33
_exptl_crystal_size_min 0.19
_refine_diff_density_max 0.315
_refine_diff_density_min -0.222
_refine_diff_density_rms 0.041
_refine_ls_extinction_method none
_refine_ls_goodness_of_fit_ref 1.055
_refine_ls_hydrogen_treatment mixed
_refine_ls_matrix_type full
_refine_ls_number_parameters 256
_refine_ls_number_reflns 5677
_refine_ls_number_restraints 65
_refine_ls_restrained_S_all 1.059
_refine_ls_R_factor_all 0.0689
_refine_ls_R_factor_gt 0.0502
_refine_ls_shift/su_max 0.001
_refine_ls_shift/su_mean 0.000
_refine_ls_structure_factor_coef Fsqd
_refine_ls_weighting_details 'calc w=1/[\s^2^(Fo^2^)+(0.0642P)^2^+0.2750P] where P=(Fo^2^+2Fc^2^)/3'
_refine_ls_weighting_scheme calc
_refine_ls_wR_factor_gt 0.1270
_refine_ls_wR_factor_ref 0.1367
_reflns_number_gt 4342
_reflns_number_total 5677
_reflns_threshold_expression >2sigma(I)
_cod_data_source_file jo202354j_si_001.cif
_cod_data_source_block 2
_cod_original_cell_volume 1682.66(7)
_cod_database_code 4026882

loop_
_symmetry_equiv_pos_as_xyz
'x, y, z'
'-x, y+1/2, -z+1/2'
'-x, -y, -z'
'x, -y-1/2, z-1/2'

loop_
_atom_site_label
_atom_site_type_symbol
_atom_site_fract_x
_atom_site_fract_y
_atom_site_fract_z
_atom_site_U_iso_or_equiv
_atom_site_adp_type
_atom_site_occupancy
_atom_site_symmetry_multiplicity
_atom_site_calc_flag
_atom_site_refinement_flags
_atom_site_disorder_assembly
_atom_site_disorder_group
O1 O 0.35704(10) 0.50416(3) 0.80762(8) 0.03396(19) Uani 1 1 d . . .
C2 C 0.26740(14) 0.48993(4) 0.67359(11) 0.0279(2) Uani 1 1 d . . .
O2 O 0.12271(11) 0.50570(4) 0.63893(10) 0.0398(2) Uani 1 1 d . . .
C3 C 0.37541(12) 0.45444(4) 0.59366(11) 0.02364(19) Uani 1 1 d . . .
C4 C 0.34088(13) 0.42971(4) 0.45277(11) 0.02449(19) Uani 1 1 d . . .
C5 C 0.46601(13) 0.39649(4) 0.40046(11) 0.02509(19) Uani 1 1 d D A .
C6 C 0.62409(13) 0.38998(4) 0.49099(11) 0.0256(2) Uani 1 1 d . . .
C7 C 0.66030(13) 0.41528(4) 0.63092(11) 0.0269(2) Uani 1 1 d . . .
H7A H 0.7681 0.4108 0.6896 0.032 Uiso 1 1 calc R . .
C8 C 0.53134(13) 0.44705(4) 0.67934(11) 0.02528(19) Uani 1 1 d . . .
C9 C 0.52567(15) 0.47882(5) 0.82189(12) 0.0325(2) Uani 1 1 d . . .
H9A H 0.5421 0.4530 0.9084 0.039 Uiso 1 1 calc R . .
H9B H 0.6156 0.5081 0.8345 0.039 Uiso 1 1 calc R . .
O10 O 0.19063(10) 0.43672(3) 0.36408(9) 0.03313(18) Uani 1 1 d D . .
H10 H 0.1197(17) 0.4602(6) 0.4047(17) 0.061(5) Uiso 1 1 d D . .
C11 C 0.43221(15) 0.36597(5) 0.25305(13) 0.0325(2) Uani 1 1 d D . .
H11A H 0.5388 0.3636 0.2061 0.039 Uiso 0.750(3) 1 calc PR A 1
H11B H 0.3460 0.3868 0.1850 0.039 Uiso 0.750(3) 1 calc PR A 1
H11C H 0.5388 0.3583 0.2162 0.039 Uiso 0.250(3) 1 d PR A 2
H11D H 0.3652 0.3896 0.1821 0.039 Uiso 0.250(3) 1 d PR A 2
C12 C 0.3662(3) 0.30644(9) 0.2813(3) 0.0350(5) Uani 0.750(3) 1 d PDU A 1
H12A H 0.2622 0.3042 0.3238 0.042 Uiso 0.750(3) 1 calc PR A 1
C13 C 0.4394(3) 0.25768(8) 0.2526(3) 0.0374(4) Uani 0.750(3) 1 d PDU A 1
C14 C 0.6031(4) 0.25267(12) 0.1866(4) 0.0513(6) Uani 0.750(3) 1 d PDU A 1
H14A H 0.5818 0.2335 0.0903 0.077 Uiso 0.750(3) 1 calc PR A 1
H14B H 0.6855 0.2309 0.2537 0.077 Uiso 0.750(3) 1 calc PR A 1
H14C H 0.6493 0.2903 0.1726 0.077 Uiso 0.750(3) 1 calc PR A 1
C15 C 0.3627(3) 0.20158(7) 0.2830(2) 0.0473(5) Uani 0.750(3) 1 d PDU A 1
H15A H 0.4481 0.1804 0.3508 0.057 Uiso 0.750(3) 1 calc PR A 1
H15B H 0.3445 0.1805 0.1880 0.057 Uiso 0.750(3) 1 calc PR A 1
C16 C 0.1963(2) 0.20128(7) 0.3497(2) 0.0439(4) Uani 0.750(3) 1 d PD A 1
H16A H 0.1068 0.2203 0.2810 0.053 Uiso 0.750(3) 1 calc PR A 1
H16B H 0.2108 0.2225 0.4446 0.053 Uiso 0.750(3) 1 calc PR A 1
C17 C 0.1399(4) 0.14161(12) 0.3783(3) 0.0451(6) Uani 0.750(3) 1 d PDU A 1
H17A H 0.1951 0.1122 0.3315 0.054 Uiso 0.750(3) 1 calc PR A 1
C18 C 0.0228(3) 0.12649(15) 0.4609(3) 0.0483(6) Uani 0.750(3) 1 d PDU A 1
C19 C -0.0152(3) 0.06553(11) 0.4857(2) 0.0574(6) Uani 0.750(3) 1 d PD A 1
H19A H 0.0509 0.0421 0.4247 0.086 Uiso 0.750(3) 1 calc PR A 1
H19B H -0.1375 0.0585 0.4576 0.086 Uiso 0.750(3) 1 calc PR A 1
H19C H 0.0160 0.0562 0.5910 0.086 Uiso 0.750(3) 1 calc PR A 1
C20 C -0.0811(4) 0.16654(13) 0.5389(4) 0.0830(9) Uani 0.750(3) 1 d PD A 1
H20A H -0.0692 0.1574 0.6452 0.124 Uiso 0.750(3) 1 calc PR A 1
H20B H -0.2015 0.1635 0.4970 0.124 Uiso 0.750(3) 1 calc PR A 1
H20C H -0.0410 0.2051 0.5259 0.124 Uiso 0.750(3) 1 calc PR A 1
C12' C 0.3407(11) 0.3135(3) 0.2505(9) 0.0295(18) Uiso 0.250(3) 1 d PDU A 2
H12B H 0.2249 0.3171 0.2679 0.035 Uiso 0.250(3) 1 calc PR A 2
C13' C 0.3888(8) 0.2619(3) 0.2285(8) 0.0317(15) Uiso 0.250(3) 1 d PDU A 2
C14' C 0.5623(11) 0.2462(4) 0.1961(13) 0.054(3) Uiso 0.250(3) 1 d PDU A 2
H14D H 0.6452 0.2740 0.2411 0.081 Uiso 0.250(3) 1 calc PR A 2
H14E H 0.5644 0.2455 0.0882 0.081 Uiso 0.250(3) 1 calc PR A 2
H14F H 0.5920 0.2089 0.2377 0.081 Uiso 0.250(3) 1 calc PR A 2
C15' C 0.2659(7) 0.2120(2) 0.2388(6) 0.0374(11) Uiso 0.250(3) 1 d PDU A 2
H15C H 0.1484 0.2267 0.2385 0.045 Uiso 0.250(3) 1 calc PR A 2
H15D H 0.2669 0.1880 0.1495 0.045 Uiso 0.250(3) 1 calc PR A 2
C16' C 0.3113(7) 0.1756(2) 0.3783(6) 0.0431(13) Uiso 0.250(3) 1 d PD A 2
H16C H 0.4187 0.1550 0.3692 0.052 Uiso 0.250(3) 1 calc PR A 2
H16D H 0.3323 0.2005 0.4663 0.052 Uiso 0.250(3) 1 calc PR A 2
C17' C 0.1756(10) 0.1341(4) 0.4033(11) 0.040(2) Uiso 0.250(3) 1 d PDU A 2
H17B H 0.1885 0.0973 0.3650 0.048 Uiso 0.250(3) 1 calc PR A 2
C18' C 0.0380(11) 0.1425(3) 0.4730(11) 0.044(2) Uiso 0.250(3) 1 d PDU A 2
C19' C -0.0889(9) 0.0995(3) 0.5018(8) 0.0616(18) Uiso 0.250(3) 1 d PD A 2
H19D H -0.2043 0.1151 0.4792 0.092 Uiso 0.250(3) 1 calc PR A 2
H19E H -0.0696 0.0883 0.6067 0.092 Uiso 0.250(3) 1 calc PR A 2
H19F H -0.0772 0.0666 0.4388 0.092 Uiso 0.250(3) 1 calc PR A 2
C20' C 0.0024(10) 0.2006(3) 0.5347(9) 0.0656(19) Uiso 0.250(3) 1 d PD A 2
H20D H 0.1030 0.2247 0.5326 0.098 Uiso 0.250(3) 1 calc PR A 2
H20E H -0.0230 0.1969 0.6374 0.098 Uiso 0.250(3) 1 calc PR A 2
H20F H -0.0958 0.2176 0.4735 0.098 Uiso 0.250(3) 1 calc PR A 2
O21 O 0.73848(10) 0.35723(3) 0.43022(9) 0.03380(19) Uani 1 1 d . . .
C22 C 0.90283(16) 0.34952(6) 0.51216(15) 0.0424(3) Uani 1 1 d . . .
H22A H 0.9570 0.3863 0.5333 0.064 Uiso 1 1 calc R . .
H22B H 0.9737 0.3267 0.4537 0.064 Uiso 1 1 calc R . .
H22C H 0.8911 0.3302 0.6060 0.064 Uiso 1 1 calc R . .

loop_
_atom_site_aniso_label
_atom_site_aniso_U_11
_atom_site_aniso_U_22
_atom_site_aniso_U_33
_atom_site_aniso_U_23
_atom_site_aniso_U_13
_atom_site_aniso_U_12
O1 0.0351(4) 0.0407(4) 0.0267(4) -0.0075(3) 0.0062(3) 0.0100(3)
C2 0.0296(5) 0.0286(5) 0.0266(5) -0.0006(4) 0.0077(4) 0.0038(4)
O2 0.0322(4) 0.0495(5) 0.0380(4) -0.0052(4) 0.0059(3) 0.0130(4)
C3 0.0257(4) 0.0213(4) 0.0248(4) -0.0001(3) 0.0071(3) 0.0014(3)
C4 0.0252(4) 0.0213(4) 0.0274(5) -0.0013(3) 0.0053(4) -0.0013(3)
C5 0.0285(5) 0.0203(4) 0.0273(5) -0.0038(3) 0.0065(4) -0.0007(3)
C6 0.0275(5) 0.0203(4) 0.0306(5) 0.0002(3) 0.0097(4) 0.0027(3)
C7 0.0262(5) 0.0276(5) 0.0272(5) 0.0005(4) 0.0041(4) 0.0036(4)
C8 0.0287(5) 0.0236(4) 0.0244(4) 0.0003(3) 0.0064(4) 0.0019(3)
C9 0.0333(5) 0.0382(6) 0.0257(5) -0.0045(4) 0.0029(4) 0.0080(4)
O10 0.0258(4) 0.0384(4) 0.0343(4) -0.0082(3) 0.0002(3) 0.0040(3)
C11 0.0366(6) 0.0287(5) 0.0328(5) -0.0107(4) 0.0064(4) -0.0003(4)
C12 0.0335(11) 0.0312(9) 0.0421(14) -0.0154(9) 0.0124(10) -0.0050(8)
C13 0.0358(11) 0.0294(8) 0.0495(12) -0.0148(7) 0.0148(10) -0.0015(7)
C14 0.0508(14) 0.0377(11) 0.0720(16) -0.0172(9) 0.0331(12) 0.0055(10)
C15 0.0474(11) 0.0286(7) 0.0703(12) -0.0173(8) 0.0242(9) -0.0056(7)
C16 0.0463(10) 0.0374(8) 0.0500(10) -0.0129(7) 0.0138(8) -0.0078(7)
C17 0.0516(14) 0.0415(12) 0.0434(13) -0.0108(10) 0.0107(13) -0.0107(11)
C18 0.0420(11) 0.0678(18) 0.0345(10) -0.0055(11) 0.0025(7) -0.0101(11)
C19 0.0546(12) 0.0762(16) 0.0409(10) 0.0089(9) 0.0045(8) -0.0257(11)
C20 0.0683(17) 0.091(2) 0.097(2) -0.0113(16) 0.0422(15) -0.0035(14)
O21 0.0324(4) 0.0325(4) 0.0379(4) -0.0058(3) 0.0099(3) 0.0093(3)
C22 0.0305(6) 0.0492(7) 0.0493(7) 0.0006(6) 0.0116(5) 0.0135(5)

loop_
_atom_type_symbol
_atom_type_description
_atom_type_scat_dispersion_real
_atom_type_scat_dispersion_imag
_atom_type_scat_source
C C 0.0033 0.0016 'International Tables Vol C Tables 4.2.6.8 and 6.1.1.4'
H H 0.0000 0.0000 'International Tables Vol C Tables 4.2.6.8 and 6.1.1.4'
O O 0.0106 0.0060 'International Tables Vol C Tables 4.2.6.8 and 6.1.1.4'

loop_
_geom_angle_atom_site_label_1
_geom_angle_atom_site_label_2
_geom_angle_atom_site_label_3
_geom_angle
C2 O1 C9 110.02(8)
O2 C2 O1 121.43(9)
O2 C2 C3 130.20(10)
O1 C2 C3 108.37(9)
C8 C3 C4 121.11(9)
C8 C3 C2 109.27(9)
C4 C3 C2 129.62(9)
O10 C4 C5 118.17(9)
O10 C4 C3 122.96(9)
C5 C4 C3 118.87(9)
C4 C5 C6 118.44(9)
C4 C5 C11 121.19(9)
C6 C5 C11 120.32(9)
O21 C6 C7 122.84(9)
O21 C6 C5 114.21(9)
C7 C6 C5 122.95(9)
C8 C7 C6 116.58(9)
C3 C8 C7 122.04(9)
C3 C8 C9 107.40(8)
C7 C8 C9 130.56(9)
O1 C9 C8 104.94(8)
C12' C11 C5 117.5(4)
C5 C11 C12 108.60(13)
C13 C12 C11 127.0(2)
C12 C13 C14 124.3(2)
C12 C13 C15 122.66(19)
C14 C13 C15 113.00(18)
C13 C15 C16 117.84(15)
C15 C16 C17 111.13(17)
C18 C17 C16 126.6(3)
C17 C18 C20 124.4(3)
C17 C18 C19 121.2(3)
C20 C18 C19 114.3(2)
C13' C12' C11 131.3(7)
C12' C13' C14' 124.0(7)
C12' C13' C15' 121.0(6)
C14' C13' C15' 115.0(6)
C16' C15' C13' 113.5(4)
C17' C16' C15' 113.5(5)
C18' C17' C16' 127.8(8)
C17' C18' C19' 126.0(7)
C17' C18' C20' 120.3(7)
C19' C18' C20' 113.6(7)
C6 O21 C22 118.04(9)

loop_
_geom_bond_atom_site_label_1
_geom_bond_atom_site_label_2
_geom_bond_distance
O1 C2 1.3682(13)
O1 C9 1.4505(13)
C2 O2 1.2045(13)
C2 C3 1.4542(13)
C3 C8 1.3804(14)
C3 C4 1.4000(13)
C4 O10 1.3558(12)
C4 C5 1.3920(13)
C5 C6 1.4120(14)
C5 C11 1.5131(14)
C6 O21 1.3588(12)
C6 C7 1.3992(14)
C7 C8 1.3812(14)
C8 C9 1.5009(14)
C11 C12' 1.438(7)
C11 C12 1.539(3)
C12 C13 1.334(3)
C13 C14 1.494(3)
C13 C15 1.503(2)
C15 C16 1.512(2)
C16 C17 1.517(3)
C17 C18 1.309(3)
C18 C20 1.490(4)
C18 C19 1.501(4)
C12' C13' 1.306(8)
C13' C14' 1.482(9)
C13' C15' 1.541(7)
C15' C16' 1.536(7)
C16' C17' 1.493(9)
C17' C18' 1.338(10)
C18' C19' 1.475(8)
C18' C20' 1.528(9)
O21 C22 1.4222(14)
